data_2007326
loop_
_publ_author_name
'Panneerselvam, Kaliyamoorthy'
'Lu, Tian-Huey'
'Chi, Ta-Yung'
'Pariya, Chandi'
'Liao, Fen-Ling'
'Chung, Chung-Sun'

_publ_section_title
;
 Chloro(1,4,8,12-tetraazacyclopentadecane-\k^4^<i>N</i>)zinc(II)
 Perchlorate
;
_journal_issue 6
_journal_name_full 'Acta Crystallographica Section C'
_journal_page_first 712
_journal_page_last 714
_journal_paper_doi 10.1107/S0108270197019999
_journal_volume 54
_journal_year 1998
_chemical_formula_iupac '[Zn1 Cl1 (C11 H26 N4)] Cl O4'
_chemical_formula_moiety '[Zn (C11 H26 N4) Cl]:(Cl O4)'
_chemical_formula_sum 'C11 H26 Cl2 N4 O4 Zn'
_chemical_formula_weight 414.63
_chemical_name_systematic
;
Chloro(1,4,8,12- tetraazacyclopentadecane-N,N',N'',N''')zinc(II) Perchlorate
;
_space_group_IT_number 14
_symmetry_cell_setting monoclinic
_symmetry_space_group_name_Hall '-P 2yn'
_symmetry_space_group_name_H-M 'P 1 21/n 1'
_audit_creation_method SHELXL
_cell_angle_alpha 90.00
_cell_angle_beta 95.8310(10)
_cell_angle_gamma 90.00
_cell_formula_units_Z 4
_cell_length_a 9.8504(7)
_cell_length_b 15.1177(10)
_cell_length_c 11.9574(8)
_cell_measurement_reflns_used 4254
_cell_measurement_temperature 293(2)
_cell_measurement_theta_max 25
_cell_measurement_theta_min 5
_cell_volume 1771.4(2)
_computing_cell_refinement 'SAINT (Siemens, 1995)'
_computing_data_collection 'SMART (Siemens, 1995)'
_computing_data_reduction SAINT
_computing_molecular_graphics 'NRCVAX (Gabe et al., 1989)'
_computing_publication_material SHELXL93
_computing_structure_refinement 'SHELXL93 (Sheldrick, 1993)'
_computing_structure_solution 'SHELXS86 (Sheldrick, 1990a)'
_diffrn_ambient_temperature 293(2)
_diffrn_measurement_device 'Siemens SMART CCD'
_diffrn_measurement_method '\w scan'
_diffrn_radiation_monochromator graphite
_diffrn_radiation_source 'fine-focus sealed tube'
_diffrn_radiation_type MoK\a
_diffrn_radiation_wavelength 0.71073
_diffrn_reflns_av_R_equivalents 0.054
_diffrn_reflns_av_sigmaI/netI 0.071
_diffrn_reflns_limit_h_max 11
_diffrn_reflns_limit_h_min -12
_diffrn_reflns_limit_k_max 20
_diffrn_reflns_limit_k_min -19
_diffrn_reflns_limit_l_max 15
_diffrn_reflns_limit_l_min -6
_diffrn_reflns_number 10962
_diffrn_reflns_theta_max 28.82
_diffrn_reflns_theta_min 2.18
_diffrn_standards_decay_%
;
Decay was monitored by repeating the initial frame at the end of data
collection and analyzing the duplicate reflections; no decay observed
;
_diffrn_standards_interval_count none
_diffrn_standards_interval_time none
_diffrn_standards_number none
_exptl_absorpt_coefficient_mu 1.709
_exptl_absorpt_correction_T_max 0.710
_exptl_absorpt_correction_T_min 0.558
_exptl_absorpt_correction_type 'multi-scan based on 4062 symmetry-equivalent reflections (Sheldrick, 1990b)'
_exptl_crystal_colour colorless
_exptl_crystal_density_diffrn 1.555
_exptl_crystal_density_method 'not measured'
_exptl_crystal_description pillar
_exptl_crystal_F_000 864
_exptl_crystal_size_max 0.30
_exptl_crystal_size_mid 0.29
_exptl_crystal_size_min 0.20
_refine_diff_density_max 0.535
_refine_diff_density_min -0.339
_refine_ls_extinction_method none
_refine_ls_goodness_of_fit_all 1.083
_refine_ls_goodness_of_fit_obs 1.182
_refine_ls_hydrogen_treatment 'H atoms constrained'
_refine_ls_matrix_type full
_refine_ls_number_parameters 225
_refine_ls_number_reflns 4222
_refine_ls_number_restraints 0
_refine_ls_restrained_S_all 1.083
_refine_ls_restrained_S_obs 1.182
_refine_ls_R_factor_all 0.115
_refine_ls_R_factor_obs .063
_refine_ls_shift/esd_max 0.024
_refine_ls_shift/esd_mean 0.003
_refine_ls_structure_factor_coef Fsqd
_refine_ls_weighting_details 'w = 1/[\s^2^(Fo^2^)+(0.041P)^2^+1.4143P] where P = (Fo^2^+2Fc^2^)/3'
_refine_ls_weighting_scheme calc
_refine_ls_wR_factor_all 0.131
_refine_ls_wR_factor_obs .112
_reflns_number_observed 2648
_reflns_number_total 4222
_reflns_observed_criterion I>2\s(I)
_cod_data_source_file fg1404.cif
_cod_data_source_block I
_cod_depositor_comments
;
The following automatic conversions were performed:

'_refine_ls_weighting_scheme' value 'calc w =
1/[\s^2^(Fo^2^)+(0.041P)^2^+1.4143P] where P = (Fo^2^+2Fc^2^)/3' was
changed to 'calc'. New tag '_refine_ls_weighting_details' was
created. The value of the new tag was set to 'w =
1/[\s^2^(Fo^2^)+(0.041P)^2^+1.4143P] where P = (Fo^2^+2Fc^2^)/3'.

Automatic conversion script
Id: cif_fix_values 3143 2015-03-26 13:38:13Z robertas 
;
_cod_original_sg_symbol_H-M 'P 21/n'
_cod_database_code 2007326

loop_
_symmetry_equiv_pos_as_xyz
'x, y, z'
'1/2-x, 1/2+y, 1/2-z'
'-x, -y, -z'
'1/2+x, 1/2-y, 1/2+z'

loop_
_atom_site_aniso_label
_atom_site_aniso_U_11
_atom_site_aniso_U_22
_atom_site_aniso_U_33
_atom_site_aniso_U_12
_atom_site_aniso_U_13
_atom_site_aniso_U_23
Zn1 .0425(3) .0452(3) .0369(3) -.0016(2) .0031(2) -.0017(2)
Cl1 .0859(9) .0818(9) .0406(6) .0133(7) .0055(6) .0104(6)
N1 .047(2) .077(3) .043(2) -.010(2) .000(2) .013(2)
N2 .075(3) .057(2) .043(2) .014(2) .003(2) -.001(2)
N3 .058(2) .065(3) .047(2) -.015(2) -.006(2) .012(2)
N4 .082(3) .070(3) .045(2) .030(2) -.003(2) -.004(2)
C1 .087(4) .107(5) .067(4) -.048(4) -.014(3) -.001(4)
C2 .143(7) .064(4) .088(5) -.033(4) -.013(5) -.010(4)
C3 .130(6) .059(4) .066(4) .007(4) -.005(4) -.017(3)
C4 .083(4) .116(5) .067(4) .040(4) .023(3) -.009(4)
C5 .052(4) .153(7) .081(5) .027(4) .014(3) .013(5)
C6 .050(3) .124(5) .075(4) -.016(3) .004(3) .022(4)
C7 .113(5) .065(4) .088(4) -.042(4) -.029(4) .009(4)
C8 .152(7) .054(4) .074(4) -.008(4) -.026(4) -.011(3)
C9 .164(7) .051(3) .070(4) .029(4) -.025(4) -.010(3)
C10 .079(4) .125(5) .052(3) .053(4) .025(3) .007(4)
C11 .041(3) .133(6) .071(4) .007(3) .010(3) .012(4)
Cl2 .0677(8) .0621(8) .0457(7) -.0080(6) -.0094(6) .0069(6)
O1 .128(4) .093(3) .055(2) -.024(2) -.028(2) .025(2)
O2 .169(5) .065(3) .142(5) -.003(3) -.009(4) .028(3)
O3 .124(4) .187(6) .144(5) -.094(4) -.057(4) .057(4)
O4 .247(7) .200(6) .070(3) .099(6) .041(4) .016(4)

loop_
_atom_site_label
_atom_site_fract_x
_atom_site_fract_y
_atom_site_fract_z
_atom_site_U_iso_or_equiv
_atom_site_thermal_displace_type
_atom_site_calc_flag
_atom_site_refinement_flags
_atom_site_occupancy
_atom_site_disorder_group
_atom_site_type_symbol
Zn1 .25509(5) .23377(3) .39190(4) .0416(2) Uani d . 1 . Zn
Cl1 .22523(15) .27377(9) .20683(10) .0695(4) Uani d . 1 . Cl
N1 .0884(4) .1590(3) .4464(3) .0563(10) Uani d . 1 . N
H1N1 .1195(4) .1329(3) .5127(3) .064(15) Uiso calc R 1 . H
N2 .3531(4) .1072(2) .3689(3) .0589(10) Uani d . 1 . N
H1N2 .3727(4) .0830(2) .4384(3) .054(13) Uiso calc R 1 . H
N3 .4388(4) .2814(3) .4781(3) .0574(10) Uani d . 1 . N
H1N3 .4516(4) .2503(3) .5435(3) .043(12) Uiso calc R 1 . H
N4 .1310(4) .3422(3) .4495(3) .0662(12) Uani d . 1 . N
H1N4 .0771(4) .3599(3) .3872(3) .069(15) Uiso calc R 1 . H
C1 .0386(7) .0869(4) .3679(5) .088(2) Uani d . 1 . C
H1A .0124(7) .1121(4) .2943(5) .081(17) Uiso calc R 1 . H
H1B -.0420(7) .0604(4) .3942(5) .095(19) Uiso calc R 1 . H
C2 .1432(8) .0163(4) .3574(6) .100(2) Uani d . 1 . C
H2A .1741(8) -.0052(4) .4320(6) .10(2) Uiso calc R 1 . H
H2B .0996(8) -.0328(4) .3155(6) .12(2) Uiso calc R 1 . H
C3 .2642(7) .0437(4) .3016(5) .086(2) Uani d . 1 . C
H3A .3171(7) -.0084(4) .2870(5) .11(2) Uiso calc R 1 . H
H3B .2337(7) .0706(4) .2297(5) .062(14) Uiso calc R 1 . H
C4 .4848(6) .1195(5) .3203(5) .088(2) Uani d . 1 . C
H4A .4690(6) .1525(5) .2506(5) .080(17) Uiso calc R 1 . H
H4B .5216(6) .0622(5) .3031(5) .11(2) Uiso calc R 1 . H
C5 .5874(6) .1685(5) .4002(6) .095(2) Uani d . 1 . C
H5A .5926(6) .1393(5) .4728(6) .073(16) Uiso calc R 1 . H
H5B .6764(6) .1632(5) .3726(6) .11(2) Uiso calc R 1 . H
C6 .5592(6) .2631(5) .4168(5) .083(2) Uani d . 1 . C
H6A .5456(6) .2914(5) .3437(5) .086(18) Uiso calc R 1 . H
H6B .6388(6) .2898(5) .4578(5) .11(2) Uiso calc R 1 . H
C7 .4412(7) .3764(4) .5101(6) .091(2) Uani d . 1 . C
H7A .5254(7) .3881(4) .5572(6) .15(3) Uiso calc R 1 . H
H7B .4426(7) .4116(4) .4424(6) .086(18) Uiso calc R 1 . H
C8 .3253(8) .4063(4) .5705(6) .096(2) Uani d . 1 . C
H8A .3514(8) .4603(4) .6109(6) .100(19) Uiso calc R 1 . H
H8B .3075(8) .3618(4) .6255(6) .11(2) Uiso calc R 1 . H
C9 .1959(8) .4231(4) .4956(5) .097(2) Uani d . 1 . C
H9A .1322(8) .4543(4) .5382(5) .13(3) Uiso calc R 1 . H
H9B .2162(8) .4610(4) .4341(5) .13(3) Uiso calc R 1 . H
C10 .0368(6) .3018(4) .5229(5) .084(2) Uani d . 1 . C
H10A -.0362(6) .3429(4) .5343(5) .080(16) Uiso calc R 1 . H
H10B .0853(6) .2884(4) .5956(5) .10(2) Uiso calc R 1 . H
C11 -.0220(5) .2184(4) .4697(5) .081(2) Uani d . 1 . C
H11A -.0798(5) .1897(4) .5198(5) .091(18) Uiso calc R 1 . H
H11B -.0775(5) .2325(4) .4002(5) .11(2) Uiso calc R 1 . H
Cl2 .30644(13) .11352(8) .71175(10) .0595(3) Uani d . 1 . Cl
O1 .3721(5) .0824(3) .8134(3) .0947(13) Uani d . 1 . O
O2 .3064(6) .2066(3) .7068(4) .127(2) Uani d . 1 . O
O3 .1740(5) .0847(4) .6959(5) .157(3) Uani d . 1 . O
O4 .3740(7) .0842(4) .6230(4) .171(3) Uani d . 1 . O

loop_
_atom_type_symbol
_atom_type_description
_atom_type_scat_dispersion_real
_atom_type_scat_dispersion_imag
_atom_type_scat_source
C C 0.0033 0.0016 'International Tables Vol C Tables 4.2.6.8 and 6.1.1.4'
H H 0.0000 0.0000 'International Tables Vol C Tables 4.2.6.8 and 6.1.1.4'
N N 0.0061 0.0033 'International Tables Vol C Tables 4.2.6.8 and 6.1.1.4'
O O 0.0106 0.0060 'International Tables Vol C Tables 4.2.6.8 and 6.1.1.4'
Cl Cl 0.1484 0.1585 'International Tables Vol C Tables 4.2.6.8 and 6.1.1.4'
Zn Zn 0.2839 1.4301 'International Tables Vol C Tables 4.2.6.8 and 6.1.1.4'

loop_
_geom_angle_atom_site_label_1
_geom_angle_atom_site_label_2
_geom_angle_atom_site_label_3
_geom_angle
_geom_angle_publ_flag
N3 Zn1 N1 132.30(10) yes
N3 Zn1 N2 89.6(2) yes
N1 Zn1 N2 86.4(2) yes
N3 Zn1 N4 94.0(2) yes
N1 Zn1 N4 80.2(2) yes
N2 Zn1 N4 164.8(2) yes
N3 Zn1 Cl1 113.70(10) yes
N1 Zn1 Cl1 114.00(10) yes
N2 Zn1 Cl1 97.20(10) yes
N4 Zn1 Cl1 94.90(10) yes
C11 N1 C1 111.5(4) no
C11 N1 Zn1 110.0(3) no
C1 N1 Zn1 114.0(3) no
C11 N1 H1N1 107.0(3) no
C1 N1 H1N1 107.0(3) no
Zn1 N1 H1N1 106.99(10) no
C3 N2 C4 111.1(4) no
C3 N2 Zn1 113.2(3) no
C4 N2 Zn1 110.8(3) no
C3 N2 H1N2 107.2(3) no
C4 N2 H1N2 107.2(3) no
Zn1 N2 H1N2 107.15(10) no
C6 N3 C7 108.4(5) no
C6 N3 Zn1 112.5(3) no
C7 N3 Zn1 116.4(4) no
C6 N3 H1N3 106.3(3) no
C7 N3 H1N3 106.3(3) no
Zn1 N3 H1N3 106.27(10) no
C9 N4 C10 113.6(5) no
C9 N4 Zn1 120.4(4) no
C10 N4 Zn1 106.4(3) no
C9 N4 H1N4 105.0(3) no
C10 N4 H1N4 105.0(3) no
Zn1 N4 H1N4 105.03(11) no
N1 C1 C2 112.9(5) no
N1 C1 H1A 109.0(3) no
C2 C1 H1A 109.0(4) no
N1 C1 H1B 109.0(3) no
C2 C1 H1B 109.0(4) no
H1A C1 H1B 107.8 no
C3 C2 C1 115.4(6) no
C3 C2 H2A 108.4(4) no
C1 C2 H2A 108.4(4) no
C3 C2 H2B 108.4(3) no
C1 C2 H2B 108.4(3) no
H2A C2 H2B 107.5 no
N2 C3 C2 113.2(5) no
N2 C3 H3A 108.9(3) no
C2 C3 H3A 108.9(4) no
N2 C3 H3B 108.9(3) no
C2 C3 H3B 108.9(4) no
H3A C3 H3B 107.7 no
N2 C4 C5 111.6(5) no
N2 C4 H4A 109.3(3) no
C5 C4 H4A 109.3(4) no
N2 C4 H4B 109.3(3) no
C5 C4 H4B 109.3(3) no
H4A C4 H4B 108.0 no
C6 C5 C4 115.9(5) no
C6 C5 H5A 108.3(4) no
C4 C5 H5A 108.3(4) no
C6 C5 H5B 108.3(3) no
C4 C5 H5B 108.3(3) no
H5A C5 H5B 107.4 no
C5 C6 N3 114.8(5) no
C5 C6 H6A 108.6(4) no
N3 C6 H6A 108.6(3) no
C5 C6 H6B 108.6(3) no
N3 C6 H6B 108.6(3) no
H6A C6 H6B 107.5 no
C8 C7 N3 115.3(5) no
C8 C7 H7A 108.5(4) no
N3 C7 H7A 108.5(3) no
C8 C7 H7B 108.5(4) no
N3 C7 H7B 108.5(3) no
H7A C7 H7B 107.5 no
C7 C8 C9 114.2(6) no
C7 C8 H8A 108.7(3) no
C9 C8 H8A 108.7(3) no
C7 C8 H8B 108.7(4) no
C9 C8 H8B 108.7(4) no
H8A C8 H8B 107.6 no
N4 C9 C8 113.3(5) no
N4 C9 H9A 108.9(4) no
C8 C9 H9A 108.9(4) no
N4 C9 H9B 108.9(3) no
C8 C9 H9B 108.9(4) no
H9A C9 H9B 107.7 no
N4 C10 C11 109.5(4) no
N4 C10 H10A 109.8(3) no
C11 C10 H10A 109.8(3) no
N4 C10 H10B 109.8(3) no
C11 C10 H10B 109.8(3) no
H10A C10 H10B 108.2 no
N1 C11 C10 109.5(4) no
N1 C11 H11A 109.8(3) no
C10 C11 H11A 109.8(3) no
N1 C11 H11B 109.8(3) no
C10 C11 H11B 109.8(3) no
H11A C11 H11B 108.2 no
O3 Cl2 O4 108.5(4) no
O3 Cl2 O1 111.3(3) no
O4 Cl2 O1 110.0(3) no
O3 Cl2 O2 108.4(4) no
O4 Cl2 O2 106.7(4) no
O1 Cl2 O2 111.8(3) no

loop_
_geom_bond_atom_site_label_1
_geom_bond_atom_site_label_2
_geom_bond_site_symmetry_2
_geom_bond_distance
_geom_bond_publ_flag
Zn1 N3 . 2.115(4) yes
Zn1 N1 . 2.149(4) yes
Zn1 N2 . 2.174(4) yes
Zn1 N4 . 2.197(4) yes
Zn1 Cl1 . 2.2840(10) yes
N1 C11 . 1.459(6) no
N1 C1 . 1.489(6) no
N1 H1N1 . .91 no
N2 C3 . 1.481(7) no
N2 C4 . 1.486(7) no
N2 H1N2 . .91 no
N3 C6 . 1.482(7) no
N3 C7 . 1.486(7) no
N3 H1N3 . .91 no
N4 C9 . 1.462(7) no
N4 C10 . 1.473(7) no
N4 H1N4 . .91 no
C1 C2 . 1.497(9) no
C1 H1A . .97 no
C1 H1B . .97 no
C2 C3 . 1.483(8) no
C2 H2A . .97 no
C2 H2B . .97 no
C3 H3A . .97 no
C3 H3B . .97 no
C4 C5 . 1.512(9) no
C4 H4A . .97 no
C4 H4B . .97 no
C5 C6 . 1.474(9) no
C5 H5A . .97 no
C5 H5B . .97 no
C6 H6A . .97 no
C6 H6B . .97 no
C7 C8 . 1.482(9) no
C7 H7A . .97 no
C7 H7B . .97 no
C8 C9 . 1.503(9) no
C8 H8A . .97 no
C8 H8B . .97 no
C9 H9A . .97 no
C9 H9B . .97 no
C10 C11 . 1.502(8) no
C10 H10A . .97 no
C10 H10B . .97 no
C11 H11A . .97 no
C11 H11B . .97 no
Cl2 O3 . 1.370(5) no
Cl2 O4 . 1.382(5) no
Cl2 O1 . 1.399(3) no
Cl2 O2 . 1.409(4) no

loop_
_geom_hbond_atom_site_label_D
_geom_hbond_atom_site_label_H
_geom_hbond_atom_site_label_A
_geom_hbond_site_symmetry_A
_geom_hbond_distance_DH
_geom_hbond_distance_HA
_geom_hbond_distance_DA
_geom_hbond_angle_DHA
_geom_hbond_publ_flag
N1 H1N1 O3 . 0.91 2.32 3.218(6) 170 yes
N2 H1N2 O4 . 0.91 2.21 3.044(6) 153 yes
N4 H1N4 O1 4_454 0.91 2.29 3.100(6) 148 yes

loop_
_geom_torsion_atom_site_label_1
_geom_torsion_atom_site_label_2
_geom_torsion_atom_site_label_3
_geom_torsion_atom_site_label_4
_geom_torsion
_geom_torsion_publ_flag
Zn1 N1 C1 C2 64.5(6) no
N1 C1 C2 C3 -67.6(7) no
C1 C2 C3 N2 68.6(7) no
C2 C3 N2 Zn1 -65.3(6) no
C3 N2 Zn1 N1 50.9(4) no
N2 Zn1 N1 C1 -50.7(4) no
Zn1 N2 C4 C5 65.2(6) no
N2 C4 C5 C6 -70.8(7) no
C4 C5 C6 N3 68.7(7) no
C5 C6 N3 Zn1 -62.1(6) no
C6 N3 Zn1 N2 48.5(4) no
N3 Zn1 N2 C4 -51.1(4) no
Zn1 N3 C7 C8 50.8(6) no
N3 C7 C8 C9 -79.1(7) no
C7 C8 C9 N4 71.1(8) no
C8 C9 N4 Zn1 -40.2(8) no
C9 N4 Zn1 N3 16.9(4) no
N4 Zn1 N3 C7 -20.4(4) no
Zn1 N4 C10 C11 -44.0(5) no
N4 C10 C11 N1 56.0(6) no
C10 C11 N1 Zn1 -37.7(5) no
C11 N1 Zn1 N4 10.6(3) no
N1 Zn1 N4 C10 18.2(3) no
